data_5000027
loop_
_publ_author_name
'Glover, S. S. B.'
'Gould, R. O.'
'Walkinshaw, M. D.'

_publ_section_title
;
 Structures of strychnine (I), C~21~H~22~N~2~O~2~, and a solvate of
 brucine (II), C~23~H~26~N~2~O~4~.C~2~H~6O~.2H~2~O
;
_journal_issue 6
_journal_name_full 'Acta Crystallographica Section C'
_journal_page_first 990
_journal_page_last 994
_journal_paper_doi 10.1107/S0108270185006308
_journal_volume 41
_journal_year 1985
_chemical_formula_sum 'C21 H22 N2 O2'
_space_group_IT_number 19
_symmetry_cell_setting orthorhombic
_symmetry_Int_Tables_number 19
_symmetry_space_group_name_Hall 'P 2ac 2ab'
_symmetry_space_group_name_H-M 'P 21 21 21'
_cell_angle_alpha 90
_cell_angle_beta 90
_cell_angle_gamma 90
_cell_formula_units_Z 4
_cell_length_a 11.267(2)
_cell_length_b 11.892(11)
_cell_length_c 12.105(4)
_cod_database_code 5000027

loop_
_symmetry_equiv_pos_site_id
_symmetry_equiv_pos_as_xyz
1 x,y,z
2 1/2+x,1/2-y,-z
3 -x,1/2+y,1/2-z
4 1/2-x,-y,1/2+z

loop_
_atom_site_label
_atom_site_type_symbol
_atom_site_fract_x
_atom_site_fract_y
_atom_site_fract_z
C1 C -0.2946(3) 0.3397(3) 0.2632(3)
C2 C -0.4172(4) 0.3407(5) 0.2471(3)
C3 C -0.4661(5) 0.2507(6) 0.1887(4)
C4 C -0.3982(5) 0.1640(5) 0.1481(4)
C5 C -0.2768(4) 0.1663(4) 0.1629(4)
C6 C -0.2247(4) 0.2542(3) 0.2204(3)
C7 C -0.0957(3) 0.2788(3) 0.2384(3)
C8 C -0.0992(3) 0.3752(3) 0.3253(3)
C9 C -0.0165(4) 0.1785(3) 0.2713(3)
C10 C 0.0958(4) 0.3102(4) 0.1635(4)
C11 C -0.0338(4) 0.3172(4) 0.1310(3)
C12 C -0.0176(4) 0.1515(4) 0.3937(4)
C13 C 0.0226(4) 0.2549(3) 0.4576(4)
C14 C -0.0761(4) 0.3424(3) 0.4456(3)
C15 C 0.1912(4) 0.2205(4) 0.3229(4)
C16 C 0.1434(4) 0.2923(4) 0.4152(3)
C17 C 0.1980(4) 0.3825(4) 0.4538(4)
C18 C 0.1437(4) 0.4579(4) 0.5390(4)
C19 C -0.0679(4) 0.4525(3) 0.5127(3)
C20 C -0.1668(4) 0.5328(4) 0.4776(4)
C21 C -0.2619(4) 0.4867(4) 0.4038(3)
N1 N -0.2234(3) 0.41769(25) 0.3205(3)
N2 N 0.1052(3) 0.2091(3) 0.2329(3)
O1 O -0.3666(3) 0.5103(3) 0.4153(3)
O2 O 0.03974(25) 0.51361(24) 0.49800(23)
H1 H -0.465(4) 0.401(3) 0.277(3)
H2 H -0.545(6) 0.258(4) 0.168(5)
H3 H -0.443(6) 0.098(5) 0.109(5)
H4 H -0.230(4) 0.105(4) 0.132(4)
H5 H -0.045(3) 0.434(3) 0.299(3)
H6 H -0.044(3) 0.111(3) 0.229(3)
H7 H 0.126(4) 0.380(4) 0.208(4)
H8 H 0.143(4) 0.305(4) 0.094(4)
H9 H -0.057(4) 0.266(4) 0.074(4)
H10 H -0.056(4) 0.389(3) 0.110(3)
H11 H -0.097(5) 0.132(4) 0.402(4)
H12 H 0.037(4) 0.085(4) 0.412(4)
H13 H 0.037(4) 0.242(4) 0.538(4)
H14 H -0.148(4) 0.295(4) 0.469(4)
H15 H 0.211(5) 0.137(5) 0.356(5)
H16 H 0.269(5) 0.256(4) 0.286(4)
H17 H 0.274(4) 0.404(4) 0.420(4)
H18 H 0.198(4) 0.513(5) 0.567(5)
H19 H 0.126(4) 0.418(4) 0.614(4)
H20 H -0.074(3) 0.435(3) 0.589(4)
H21 H -0.135(5) 0.601(6) 0.445(6)
H22 H -0.192(4) 0.573(4) 0.546(4)

loop_
_atom_type_symbol
_atom_type_radius_bond
C 0.68
H 0.23
N 0.68
O 0.68
